data_7231619
loop_
_publ_author_name
'Wang, R.'
'Kalf, I.'
'Englert, U.'

_publ_section_title
;
 Insight into trifluoromethylation -- experimental electron density for
 Togni reagent I
;
_journal_issue 60
_journal_name_full 'RSC Advances'
_journal_page_first 34287
_journal_paper_doi 10.1039/C8RA07187J
_journal_volume 8
_journal_year 2018
_chemical_formula_moiety 'C10 H10 F3 I O'
_chemical_formula_sum 'C10 H10 F3 I O'
_chemical_formula_weight 330.08
_chemical_name_common 'compound 1, Togni reagent I'
_space_group_crystal_system monoclinic
_space_group_IT_number 14
_space_group_name_Hall '-P 2yn'
_space_group_name_H-M_alt 'P 1 21/n 1'
_symmetry_space_group_name_Hall '-P 2yn'
_symmetry_space_group_name_H-M 'P 1 21/n 1'
_atom_sites_solution_hydrogens geom
_audit_conform_dict_location ftp://ftp.iucr.org/pub/cif_core.dic
_audit_conform_dict_name cif_core.dic
_audit_conform_dict_version 2.3
_audit_creation_date '14-Aug-08 T13:19:25-00:00'
_audit_creation_method 'XD routine XDCIF'
_audit_update_record
;
2018-08-16 deposited with the CCDC.
2018-09-28 downloaded from the CCDC.
;
_cell_angle_alpha 90
_cell_angle_beta 93.2446(16)
_cell_angle_gamma 90
_cell_formula_units_Z 4
_cell_length_a 9.1507(5)
_cell_length_b 9.0836(5)
_cell_length_c 13.3668(7)
_cell_measurement_reflns_used 19792
_cell_measurement_temperature 100(2)
_cell_measurement_theta_max 52.80
_cell_measurement_theta_min 2.24
_cell_volume 1109.28(10)
_computing_cell_refinement 'SAINT (Bruker, 2009)'
_computing_data_collection 'SMART (Bruker, 2002)'
_computing_data_reduction 'SAINT (Bruker, 2009)'
_computing_molecular_graphics 'Volkov et al, (2006)'
_computing_publication_material 'Volkov et al, (2006)'
_computing_structure_refinement 'Volkov et al, (2006)'
_computing_structure_solution 'SHELXS-2018/3 (Sheldrick, 2018)'
_diffrn_ambient_temperature 100(2)
_diffrn_measured_fraction_theta_full 1.000
_diffrn_measured_fraction_theta_max 1.000
_diffrn_measurement_device_type 'Bruker D8 gonimeter with APEX CCD detector'
_diffrn_measurement_method '\w scans'
_diffrn_radiation_monochromator 'multilayer optics'
_diffrn_radiation_source 'Incoatec microsource'
_diffrn_radiation_type MoK\a
_diffrn_radiation_wavelength 0.71073
_diffrn_reflns_av_R_equivalents 0.0530
_diffrn_reflns_av_unetI/netI 0.0235
_diffrn_reflns_Laue_measured_fraction_full 1.000
_diffrn_reflns_Laue_measured_fraction_max 1.000
_diffrn_reflns_limit_h_max 20
_diffrn_reflns_limit_h_min -20
_diffrn_reflns_limit_k_max 19
_diffrn_reflns_limit_k_min -19
_diffrn_reflns_limit_l_max 29
_diffrn_reflns_limit_l_min -29
_diffrn_reflns_number 151509
_diffrn_reflns_point_group_measured_fraction_full 1.000
_diffrn_reflns_point_group_measured_fraction_max 1.000
_diffrn_reflns_theta_full 25.242
_diffrn_reflns_theta_max 51.430
_diffrn_reflns_theta_min 2.630
_exptl_absorpt_coefficient_mu 2.899
_exptl_absorpt_correction_T_max 0.579
_exptl_absorpt_correction_T_min 0.322
_exptl_absorpt_correction_type multi-scan
_exptl_absorpt_process_details 'SADABS 2014/5'
_exptl_crystal_colour colourless
_exptl_crystal_density_diffrn 1.976
_exptl_crystal_description 'translucent block'
_exptl_crystal_F_000 632
_exptl_crystal_size_max 0.360
_exptl_crystal_size_mid 0.190
_exptl_crystal_size_min 0.090
_refine_diff_density_max 0.895
_refine_diff_density_min -0.889
_refine_diff_density_rms 0.122
_refine_ls_extinction_method none
_refine_ls_goodness_of_fit_ref 1.056
_refine_ls_hydrogen_treatment constr
_refine_ls_matrix_type full
_refine_ls_number_parameters 543
_refine_ls_number_reflns 12366
_refine_ls_number_restraints 0
_refine_ls_R_factor_all 0.034
_refine_ls_R_factor_gt 0.019
_refine_ls_shift/su_max 0.0001
_refine_ls_structure_factor_coef Fsqd
_refine_ls_weighting_details
;    calc w2 = q/[s^2^(Fo^2^) + (0.03 P)^2^ + 0.14 P + 0.00 + 0.00 sin(th)]
     where P = (0.3333 Fo^2^ + 0.6667 Fc^2^)
           q = 1.0
;
_refine_ls_weighting_scheme calc
_refine_ls_wR_factor_ref 0.050
_reflns_number_gt 10687
_reflns_threshold_expression 'I > 2\s(I)'
_cod_data_source_file c8ra07187j2.cif
_cod_data_source_block mm
_cod_database_code 7231619
_shelx_estimated_absorpt_t_min 0.422
_shelx_estimated_absorpt_t_max 0.780

loop_
_space_group_symop_id
_space_group_symop_operation_xyz
1 +X,+Y,+Z
2 1/2-X,1/2+Y,1/2-Z
3 -X,-Y,-Z
4 1/2+X,1/2-Y,1/2+Z

loop_
_atom_local_axes_atom_label
_atom_local_axes_atom0
_atom_local_axes_ax1
_atom_local_axes_atom1
_atom_local_axes_atom2
_atom_local_axes_ax2
I(1) C(10) Z I(1) O(1) Y
F(1) C(1) Z F(1) F(3) Y
F(2) C(1) Z F(2) F(3) Y
F(3) C(1) Z F(3) F(2) Y
O(1) C(2) Z O(1) I(1) Y
C(1) F(1) Z C(1) F(2) Y
C(2) O(1) Z C(2) C(4) Y
C(3) H(3B) Z C(3) H(3C) Y
C(4) H(4C) Z C(4) H(4A) Y
C(5) C(10) Z C(5) C(6) Y
C(6) H(6) Z C(6) C(7) Y
C(7) H(7) Z C(7) C(6) Y
C(8) H(8) Z C(8) C(7) Y
C(9) H(9) Z C(9) C(10) Y
C(10) C(5) Z C(10) C(9) Y
H(3A) C(3) Z H(3A) H(3B) Y
H(3B) C(3) Z H(3B) H(3C) Y
H(3C) C(3) Z H(3C) H(3B) Y
H(4A) C(4) Z H(4A) H(4C) Y
H(4B) C(4) Z H(4B) H(4C) Y
H(4C) C(4) Z H(4C) H(4A) Y
H(6) C(6) Z H(6) C(7) Y
H(7) C(7) Z H(7) C(6) Y
H(8) C(8) Z H(8) C(7) Y
H(9) C(9) Z H(9) C(10) Y

loop_
_atom_rho_multipole_atom_label
_atom_rho_multipole_coeff_Pv
_atom_rho_multipole_coeff_P00
_atom_rho_multipole_coeff_P11
_atom_rho_multipole_coeff_P1-1
_atom_rho_multipole_coeff_P10
_atom_rho_multipole_coeff_P20
_atom_rho_multipole_coeff_P21
_atom_rho_multipole_coeff_P2-1
_atom_rho_multipole_coeff_P22
_atom_rho_multipole_coeff_P2-2
_atom_rho_multipole_coeff_P30
_atom_rho_multipole_coeff_P31
_atom_rho_multipole_coeff_P3-1
_atom_rho_multipole_coeff_P32
_atom_rho_multipole_coeff_P3-2
_atom_rho_multipole_coeff_P33
_atom_rho_multipole_coeff_P3-3
_atom_rho_multipole_coeff_P40
_atom_rho_multipole_coeff_P41
_atom_rho_multipole_coeff_P4-1
_atom_rho_multipole_coeff_P42
_atom_rho_multipole_coeff_P4-2
_atom_rho_multipole_coeff_P43
_atom_rho_multipole_coeff_P4-3
_atom_rho_multipole_coeff_P44
_atom_rho_multipole_coeff_P4-4
_atom_rho_multipole_kappa
_atom_rho_multipole_kappa_prime0
_atom_rho_multipole_kappa_prime1
_atom_rho_multipole_kappa_prime2
_atom_rho_multipole_kappa_prime3
_atom_rho_multipole_kappa_prime4
_atom_rho_multipole_radial_slater_n0
_atom_rho_multipole_radial_slater_zeta0
_atom_rho_multipole_radial_slater_n1
_atom_rho_multipole_radial_slater_zeta1
_atom_rho_multipole_radial_slater_n2
_atom_rho_multipole_radial_slater_zeta2
_atom_rho_multipole_radial_slater_n3
_atom_rho_multipole_radial_slater_zeta3
_atom_rho_multipole_radial_slater_n4
_atom_rho_multipole_radial_slater_zeta4
I(1) 6.04(17) 0 -0.03(3) -0.03(2) -0.11(2) -0.01(3) 0.04(3) 0.47(3) -0.01(3) 0.23(2) 0.01(2) -0.037(19) 0.045(18) -0.017(19) 0.008(19) 0.065(19) -0.027(18) -0.03(2) -0.29(3) 0.26(2) -0.05(2) 0.06(3) 0.06(2) 0.05(2) 0.12(2) -0.05(2) 1.203(12) 1.5 1.5 1.5 1.5 1.5 8 4.8152571428571 8 4.8152571428571 8 4.8152571428571 8 4.8152571428571 8 4.8152571428571
F(1) 7.18(8) 0 0.11(4) -0.13(4) 0.05(4) -0.06(4) 0.01(4) 0.02(4) -0.05(4) -0.08(4) -0.05(3) 0.03(3) -0.01(3) 0.00(3) -0.13(3) 0.04(3) -0.01(3) 0.03(3) 0.03(3) -0.02(3) 0.01(3) -0.06(3) -0.02(3) 0.01(3) 0.03(3) 0.00(3) 0.971(5) 1.03(7) 1.030021 1.030021 1.030021 1.030021 2 5.186 2 5.186 2 5.186 3 5.186 4 5.186
F(2) 7.25(8) 0 0.03(4) 0.00(4) 0.01(3) -0.08(4) -0.02(4) 0.01(4) 0.03(4) 0.02(4) -0.04(3) 0.01(2) -0.01(2) -0.08(2) 0.02(2) 0.04(2) -0.01(2) 0.00(3) -0.02(3) -0.05(3) 0.00(3) 0.03(3) -0.12(3) -0.02(3) 0.05(3) 0.00(3) 0.971(5) 1.03(7) 1.030021 1.030021 1.030021 1.030021 2 5.186 2 5.186 2 5.186 3 5.186 4 5.186
F(3) 7.29(8) 0 0.06(4) -0.09(4) 0.01(3) -0.10(4) 0.05(4) 0.08(4) -0.01(4) 0.00(4) -0.02(3) 0.05(2) -0.02(2) -0.04(2) -0.16(2) 0.02(2) -0.09(2) 0.07(3) -0.01(3) -0.07(3) -0.02(3) -0.02(3) 0.01(3) 0.00(3) 0.05(3) -0.02(3) 0.971(5) 1.03(7) 1.030021 1.030021 1.030021 1.030021 2 5.186 2 5.186 2 5.186 3 5.186 4 5.186
O(1) 6.36(12) 0 -0.01(3) -0.04(2) -0.08(2) -0.13(3) -0.05(3) 0.03(2) 0.10(3) 0.08(2) 0.061(19) -0.017(19) -0.032(17) 0.014(18) 0.007(18) -0.005(18) 0.020(18) 0.07(2) -0.06(2) 0.03(2) -0.02(2) -0.02(2) 0.02(2) -0.05(2) 0.03(2) 0.02(2) 0.973(7) 1.18(11) 1.183319 1.183319 1.183319 1.183319 2 4.4974 2 4.4974 2 4.4974 3 4.4974 4 4.4974
C(1) 4.4(2) 0 -0.13(5) -0.13(5) -0.08(5) -0.01(5) 0.02(4) 0.14(4) -0.02(4) 0.12(4) 0.49(8) -0.05(5) -0.16(6) 0.16(5) 0.04(5) 0.12(5) -0.33(6) 0.23(8) 0.06(7) -0.04(7) -0.08(7) -0.11(7) -0.03(6) 0.20(7) -0.10(6) -0.01(6) 0.923(17) 0.83(4) 0.832164 0.832164 0.832164 0.832164 2 3.1303 2 3.1303 2 3.1303 3 3.1303 4 3.1303
C(2) 4.6(3) 0 -0.21(11) 0.01(10) 0.02(9) -0.12(7) 0.04(7) 0.04(7) -0.20(7) 0.01(7) 0.78(14) 0.10(9) -0.26(8) 0.21(9) -0.28(9) 0.08(9) -0.51(11) 0.24(12) -0.19(11) 0.22(10) -0.33(11) 0.51(11) 0.02(11) 0.46(13) -0.14(11) 0.20(12) 0.93(2) 0.71(3) 0.712064 0.712064 0.712064 0.712064 2 3.1303 2 3.1303 2 3.1303 3 3.1303 4 3.1303
C(3) 5.0(3) 0 -0.01(6) -0.15(7) 0.22(7) -0.09(6) -0.04(5) -0.01(5) -0.13(6) 0.01(5) 0.21(7) 0.05(5) 0.19(5) -0.07(5) 0.00(5) 0.09(5) -0.17(6) 0.22(8) 0.02(6) -0.10(6) 0.03(6) 0.01(6) 0.06(6) 0.04(7) -0.03(6) -0.16(6) 0.926(16) 0.89(5) 0.89233 0.89233 0.89233 0.89233 2 3.1303 2 3.1303 2 3.1303 3 3.1303 4 3.1303
C(4) 4.3(3) 0 0.08(6) 0.31(8) 0.04(7) -0.05(6) -0.16(5) -0.16(5) -0.13(6) 0.02(6) 0.36(8) -0.01(5) -0.11(5) 0.20(6) -0.09(6) -0.02(5) -0.39(8) -0.06(7) 0.07(6) 0.16(7) -0.07(6) 0.03(6) 0.04(6) 0.16(7) 0.16(7) 0.00(6) 0.926(16) 0.89(5) 0.89233 0.89233 0.89233 0.89233 2 3.1303 2 3.1303 2 3.1303 3 3.1303 4 3.1303
C(5) 3.4(2) 0 0.23(11) 0.14(13) 0.33(13) 0.19(8) -0.06(7) -0.06(8) -0.12(7) 0.05(7) 0.18(10) 0.14(8) -0.05(10) 0.16(9) 0.12(9) -0.24(8) 0.02(8) 0.24(13) 0.00(10) 0.22(13) -0.05(11) 0.02(12) -0.09(9) -0.02(10) 0.09(9) 0.07(8) 0.956(6) 0.752(18) 0.751923 0.751923 0.751923 0.751923 2 3.1303 2 3.1303 2 3.1303 3 3.1303 4 3.1303
C(6) 4.1(2) 0 0.00(10) -0.23(14) -0.06(12) 0.32(9) 0.06(7) 0.00(9) -0.29(9) 0.06(9) 0.43(10) 0.00(7) 0.17(10) 0.44(9) 0.18(9) -0.01(9) 0.17(10) -0.19(11) -0.03(9) -0.08(11) -0.05(9) -0.15(10) -0.08(9) -0.32(10) -0.01(10) -0.29(9) 0.956(6) 0.752(18) 0.751923 0.751923 0.751923 0.751923 2 3.1303 2 3.1303 2 3.1303 3 3.1303 4 3.1303
C(7) 4.4(2) 0 0.07(11) 0.18(15) -0.08(13) 0.10(9) 0.02(7) 0.17(9) -0.39(9) 0.02(9) 0.56(11) -0.04(8) -0.30(11) 0.46(10) 0.22(10) -0.16(9) -0.04(10) -0.09(12) -0.11(9) 0.29(12) 0.05(10) -0.12(10) 0.10(10) -0.06(10) 0.12(10) -0.25(10) 0.956(6) 0.752(18) 0.751923 0.751923 0.751923 0.751923 2 3.1303 2 3.1303 2 3.1303 3 3.1303 4 3.1303
C(8) 3.8(2) 0 -0.08(10) 0.07(15) 0.19(12) 0.25(8) 0.22(7) -0.01(9) -0.36(9) 0.07(8) 0.42(10) -0.04(7) -0.24(11) 0.17(10) 0.04(9) -0.04(8) 0.04(10) 0.22(11) -0.16(9) 0.04(11) 0.09(10) -0.07(10) -0.01(10) 0.03(11) 0.28(9) 0.02(9) 0.956(6) 0.752(18) 0.751923 0.751923 0.751923 0.751923 2 3.1303 2 3.1303 2 3.1303 3 3.1303 4 3.1303
C(9) 4.1(2) 0 0.00(9) -0.14(13) -0.05(11) 0.34(8) -0.05(6) 0.12(8) -0.24(7) 0.10(7) 0.43(9) 0.10(7) 0.30(10) 0.33(8) -0.15(9) 0.01(8) 0.02(9) 0.05(11) -0.13(8) -0.33(11) -0.01(9) 0.08(9) 0.03(9) 0.03(9) 0.07(9) 0.20(8) 0.956(6) 0.752(18) 0.751923 0.751923 0.751923 0.751923 2 3.1303 2 3.1303 2 3.1303 3 3.1303 4 3.1303
C(10) 4.3(2) 0 0.06(9) -0.04(11) -0.07(12) 0.28(8) 0.05(6) -0.19(7) -0.07(6) 0.05(6) 0.40(10) 0.08(8) 0.16(9) 0.18(8) 0.07(8) 0.17(6) -0.01(6) -0.17(11) 0.12(9) -0.03(10) -0.21(9) 0.08(9) -0.23(8) -0.11(9) -0.19(7) -0.19(7) 0.956(6) 0.752(18) 0.751923 0.751923 0.751923 0.751923 2 3.1303 2 3.1303 2 3.1303 3 3.1303 4 3.1303
H(3A) 0.73(8) 0 0 0 0.07(5) 0 0 0 0 0 0 0 0 0 0 0 0 0 0 0 0 0 0 0 0 0 1.2 1.2 1.2 1.2 1.2 1.2 0 1.9154 1 1.9154 2 1.9154 3 1.9154 4 1.9154
H(3B) 0.86(9) 0 0 0 0.12(6) 0 0 0 0 0 0 0 0 0 0 0 0 0 0 0 0 0 0 0 0 0 1.2 1.2 1.2 1.2 1.2 1.2 0 1.9154 1 1.9154 2 1.9154 3 1.9154 4 1.9154
H(3C) 0.91(9) 0 0 0 0.09(5) 0 0 0 0 0 0 0 0 0 0 0 0 0 0 0 0 0 0 0 0 0 1.2 1.2 1.2 1.2 1.2 1.2 0 1.9154 1 1.9154 2 1.9154 3 1.9154 4 1.9154
H(4A) 0.49(10) 0 0 0 0.02(6) 0 0 0 0 0 0 0 0 0 0 0 0 0 0 0 0 0 0 0 0 0 1.2 1.2 1.2 1.2 1.2 1.2 0 1.9154 1 1.9154 2 1.9154 3 1.9154 4 1.9154
H(4B) 0.70(10) 0 0 0 0.16(6) 0 0 0 0 0 0 0 0 0 0 0 0 0 0 0 0 0 0 0 0 0 1.2 1.2 1.2 1.2 1.2 1.2 0 1.9154 1 1.9154 2 1.9154 3 1.9154 4 1.9154
H(4C) 1.02(9) 0 0 0 0.22(5) 0 0 0 0 0 0 0 0 0 0 0 0 0 0 0 0 0 0 0 0 0 1.2 1.2 1.2 1.2 1.2 1.2 0 1.9154 1 1.9154 2 1.9154 3 1.9154 4 1.9154
H(6) 0.71(8) 0 0 0 0.18(5) 0 0 0 0 0 0 0 0 0 0 0 0 0 0 0 0 0 0 0 0 0 1.2 1.2 1.2 1.2 1.2 1.2 0 1.9154 1 1.9154 2 1.9154 3 1.9154 4 1.9154
H(7) 0.75(8) 0 0 0 0.23(5) 0 0 0 0 0 0 0 0 0 0 0 0 0 0 0 0 0 0 0 0 0 1.2 1.2 1.2 1.2 1.2 1.2 0 1.9154 1 1.9154 2 1.9154 3 1.9154 4 1.9154
H(8) 0.59(8) 0 0 0 0.23(5) 0 0 0 0 0 0 0 0 0 0 0 0 0 0 0 0 0 0 0 0 0 1.2 1.2 1.2 1.2 1.2 1.2 0 1.9154 1 1.9154 2 1.9154 3 1.9154 4 1.9154
H(9) 0.67(7) 0 0 0 0.14(4) 0 0 0 0 0 0 0 0 0 0 0 0 0 0 0 0 0 0 0 0 0 1.2 1.2 1.2 1.2 1.2 1.2 0 1.9154 1 1.9154 2 1.9154 3 1.9154 4 1.9154

loop_
_atom_site_aniso_label
_atom_site_aniso_U_11
_atom_site_aniso_U_22
_atom_site_aniso_U_33
_atom_site_aniso_U_23
_atom_site_aniso_U_13
_atom_site_aniso_U_12
I(1) 0.015986(16) 0.016193(16) 0.010583(14) 0.000157(9) 0.001671(9) 0.000984(10)
F(1) 0.0222(4) 0.0444(8) 0.0274(5) 0.0006(6) 0.0023(4) 0.0098(5)
F(2) 0.0309(6) 0.0327(6) 0.0273(5) 0.0032(5) 0.0124(5) -0.0039(5)
F(3) 0.0341(6) 0.0305(5) 0.0227(4) -0.0073(4) 0.0066(4) 0.0051(5)
O(1) 0.0201(3) 0.0246(4) 0.0134(3) 0.0042(3) 0.0037(3) 0.0053(4)
C(1) 0.0202(3) 0.0258(3) 0.0177(2) -0.0007(2) 0.0055(2) 0.0024(2)
C(2) 0.0220(3) 0.0225(3) 0.0150(2) 0.0018(2) 0.00366(19) 0.0065(2)
C(3) 0.0435(6) 0.0242(4) 0.0218(3) -0.0037(3) 0.0058(4) 0.0044(4)
C(4) 0.0229(3) 0.0455(6) 0.0253(4) 0.0076(4) 0.0065(3) 0.0099(4)
C(5) 0.0227(3) 0.0200(2) 0.0135(2) 0.00246(19) 0.00116(19) 0.0054(2)
C(6) 0.0310(4) 0.0306(4) 0.0178(3) 0.0047(3) -0.0002(3) 0.0127(3)
C(7) 0.0341(4) 0.0304(4) 0.0172(3) 0.0062(3) -0.0030(3) 0.0077(3)
C(8) 0.0308(4) 0.0268(3) 0.0122(2) 0.0029(2) -0.0014(2) -0.0007(3)
C(9) 0.0236(3) 0.0233(3) 0.01163(19) 0.00040(19) 0.00159(18) -0.0008(2)
C(10) 0.0202(2) 0.0172(2) 0.01108(17) 0.00131(16) 0.00153(16) 0.00097(18)

loop_
_atom_site_label
_atom_site_fract_x
_atom_site_fract_y
_atom_site_fract_z
_atom_site_U_iso_or_equiv
_atom_site_occupancy
_atom_site_symmetry_multiplicity
I(1) 0.595768(4) 0.532982(4) 0.356044(3) 0.014 1 4
F(1) 0.88994(17) 0.4488(3) 0.30372(13) 0.031 1 4
F(2) 0.8187(2) 0.6230(2) 0.20114(12) 0.03 1 4
F(3) 0.7472(2) 0.3995(2) 0.17368(11) 0.029 1 4
O(1) 0.40865(12) 0.58560(14) 0.43607(7) 0.019 1 4
C(1) 0.77466(9) 0.50009(11) 0.24668(6) 0.021 1 4
C(2) 0.32560(9) 0.70305(9) 0.39322(5) 0.02 1 4
C(3) 0.38762(17) 0.85183(13) 0.43162(8) 0.03 1 4
C(4) 0.16844(13) 0.68253(19) 0.42262(9) 0.031 1 4
C(5) 0.33670(9) 0.69646(9) 0.27975(5) 0.019 1 4
C(6) 0.23505(12) 0.76211(12) 0.21155(7) 0.027 1 4
C(7) 0.25286(13) 0.75499(13) 0.10881(7) 0.027 1 4
C(8) 0.37352(11) 0.68347(11) 0.07292(6) 0.023 1 4
C(9) 0.47744(9) 0.61802(9) 0.13922(5) 0.019 1 4
C(10) 0.45582(8) 0.62644(8) 0.24122(5) 0.016 1 4
H(3A) 0.384307 0.855949 0.51296 0.044 1 4
H(3B) 0.320946 0.940717 0.398635 0.044 1 4
H(3C) 0.500204 0.863697 0.410223 0.044 1 4
H(4A) 0.128393 0.575448 0.39647 0.047 1 4
H(4B) 0.099059 0.768432 0.388416 0.047 1 4
H(4C) 0.164474 0.687486 0.503899 0.047 1 4
H(6) 0.136759 0.815438 0.236434 0.034 1 4
H(7) 0.16913 0.801802 0.056959 0.035 1 4
H(8) 0.383647 0.674033 -0.007688 0.037 1 4
H(9) 0.571728 0.565663 0.107801 0.03 1 4

loop_
_atom_type_symbol
_atom_type_description
_atom_type_scat_dispersion_real
_atom_type_scat_dispersion_imag
_atom_type_scat_source
C C 0.0033 0.0016 'International Tables Vol C Tables 4.2.6.8 and 6.1.1.4'
H H 0.0000 0.0000 'International Tables Vol C Tables 4.2.6.8 and 6.1.1.4'
O O 0.0106 0.0060 'International Tables Vol C Tables 4.2.6.8 and 6.1.1.4'
F F 0.0171 0.0103 'International Tables Vol C Tables 4.2.6.8 and 6.1.1.4'
I I -0.4742 1.8119 'International Tables Vol C Tables 4.2.6.8 and 6.1.1.4'

loop_
_geom_angle_atom_site_label_1
_geom_angle_atom_site_label_2
_geom_angle_atom_site_label_3
_geom_angle
_geom_angle_site_symmetry_1
_geom_angle_site_symmetry_2
_geom_angle_site_symmetry_3
_geom_angle_publ_flag
F(1) C(1) F(2) 107.34(14) 1_555 1_555 1_555 yes
F(1) C(1) F(3) 106.41(13) 1_555 1_555 1_555 yes
F(2) C(1) F(3) 106.45(12) 1_555 1_555 1_555 yes
O(1) C(2) C(4) 107.28(9) 1_555 1_555 1_555 yes
O(1) C(2) C(5) 107.99(7) 1_555 1_555 1_555 yes
C(4) C(2) C(5) 111.61(8) 1_555 1_555 1_555 yes
C(2) C(5) C(6) 123.48(7) 1_555 1_555 1_555 yes
C(2) C(5) C(10) 119.01(6) 1_555 1_555 1_555 yes
C(6) C(5) C(10) 117.48(7) 1_555 1_555 1_555 yes
C(5) C(6) C(7) 120.80(9) 1_555 1_555 1_555 yes
C(6) C(7) C(8) 120.09(9) 1_555 1_555 1_555 yes
C(7) C(8) C(9) 120.40(7) 1_555 1_555 1_555 yes
C(8) C(9) C(10) 118.00(8) 1_555 1_555 1_555 yes
C(5) C(10) C(9) 123.23(7) 1_555 1_555 1_555 yes

loop_
_geom_bond_atom_site_label_1
_geom_bond_atom_site_label_2
_geom_bond_distance
_geom_bond_site_symmetry_1
_geom_bond_site_symmetry_2
_geom_bond_publ_flag
F(1) C(1) 1.3492(18) 1_555 1_555 yes
F(2) C(1) 1.3445(18) 1_555 1_555 yes
F(3) C(1) 1.3498(17) 1_555 1_555 yes
O(1) C(2) 1.4124(14) 1_555 1_555 yes
C(2) C(4) 1.5236(14) 1_555 1_555 yes
C(2) C(5) 1.5269(10) 1_555 1_555 yes
C(5) C(6) 1.3986(11) 1_555 1_555 yes
C(5) C(10) 1.3862(10) 1_555 1_555 yes
C(6) C(7) 1.3935(13) 1_555 1_555 yes
C(7) C(8) 1.3898(15) 1_555 1_555 yes
C(8) C(9) 1.3956(12) 1_555 1_555 yes
C(9) C(10) 1.3908(9) 1_555 1_555 yes
